data_4112748
loop_
_publ_author_name
'Vincent Lavallo'
'John Mafhouz'
'Yves Canac'
'Bruno Donnadieu'
'Wolfgand W. Schoeller'
'Guy Bertrand'

_publ_contact_author 'Prof Guy Bertrand'
_publ_contact_author_address
;
UCR-CNRS
Joint Research Chemistry
Laboratory
University of California
(UMR 2282)
University of California
Riverside, CA 92521 USA
;
_publ_contact_author_email ' gbertrand@maill.ucr.edu  '
_publ_contact_author_fax '(909) 787 4713'
_publ_section_title
;
 Synthesis, Reactivity, and Ligand Properties of a Stable Alkyl Carbene
;
_journal_name_full 'Journal of the American Chemical Society'
_journal_page_first 8670
_journal_page_last 8671
_journal_paper_doi 10.1021/ja047503f
_journal_volume 126
_journal_year 2004
_chemical_formula_sum 'C19 H35 Cl N Rh'
_chemical_formula_weight 415.84
_chemical_name_systematic
;
 ?
;
_space_group_IT_number 61
_symmetry_cell_setting orthorhombic
_symmetry_space_group_name_Hall '-P 2ac 2ab'
_symmetry_space_group_name_H-M 'P b c a'
_atom_sites_solution_hydrogens geom
_atom_sites_solution_primary direct
_atom_sites_solution_secondary difmap
_audit_creation_method SHELXL-97
_cell_angle_alpha 90.00
_cell_angle_beta 90.00
_cell_angle_gamma 90.00
_cell_formula_units_Z 8
_cell_length_a 15.054(4)
_cell_length_b 15.617(4)
_cell_length_c 17.040(5)
_cell_measurement_temperature 293(2)
_cell_volume 4006.1(19)
_computing_cell_refinement 'Bruker SMART'
_computing_data_collection 'Bruker SMART'
_computing_data_reduction 'Bruker SAINT'
_computing_molecular_graphics 'ORTEP 3'
_computing_publication_material 'Bruker SHELXTL'
_computing_structure_refinement 'SHELXL-97 (Sheldrick, 1997)'
_computing_structure_solution 'SHELXS-97 (Sheldrick, 1990)'
_diffrn_ambient_temperature 293(2)
_diffrn_measured_fraction_theta_full 0.998
_diffrn_measured_fraction_theta_max 0.998
_diffrn_measurement_device_type 'CCD area detector'
_diffrn_measurement_method 'phi and omega scans'
_diffrn_radiation_monochromator graphite
_diffrn_radiation_source 'fine-focus sealed tube'
_diffrn_radiation_type MoK\a
_diffrn_radiation_wavelength 0.71073
_diffrn_reflns_av_R_equivalents 0.0500
_diffrn_reflns_av_sigmaI/netI 0.0260
_diffrn_reflns_limit_h_max 20
_diffrn_reflns_limit_h_min -19
_diffrn_reflns_limit_k_max 20
_diffrn_reflns_limit_k_min -20
_diffrn_reflns_limit_l_max 22
_diffrn_reflns_limit_l_min -22
_diffrn_reflns_number 41095
_diffrn_reflns_theta_full 28.28
_diffrn_reflns_theta_max 28.28
_diffrn_reflns_theta_min 2.23
_exptl_absorpt_coefficient_mu 0.984
_exptl_absorpt_correction_T_max 0.8126
_exptl_absorpt_correction_T_min 0.7245
_exptl_absorpt_correction_type multi-scan
_exptl_absorpt_process_details 'Bruker SADABS'
_exptl_crystal_colour colorless
_exptl_crystal_density_diffrn 1.379
_exptl_crystal_description 'prism frag'
_exptl_crystal_F_000 1744
_exptl_crystal_size_max 0.35
_exptl_crystal_size_mid 0.33
_exptl_crystal_size_min 0.22
_refine_diff_density_max 0.790
_refine_diff_density_min -0.459
_refine_diff_density_rms 0.083
_refine_ls_extinction_method none
_refine_ls_goodness_of_fit_ref 1.076
_refine_ls_hydrogen_treatment mixed
_refine_ls_matrix_type full
_refine_ls_number_parameters 210
_refine_ls_number_reflns 4962
_refine_ls_number_restraints 0
_refine_ls_restrained_S_all 1.076
_refine_ls_R_factor_all 0.0397
_refine_ls_R_factor_gt 0.0284
_refine_ls_shift/su_max 0.002
_refine_ls_shift/su_mean 0.000
_refine_ls_structure_factor_coef Fsqd
_refine_ls_weighting_details 'calc w=1/[\s^2^(Fo^2^)+(0.0308P)^2^+3.8540P] where P=(Fo^2^+2Fc^2^)/3'
_refine_ls_weighting_scheme calc
_refine_ls_wR_factor_gt 0.0676
_refine_ls_wR_factor_ref 0.0767
_reflns_number_gt 4081
_reflns_number_total 4962
_reflns_threshold_expression >2sigma(I)
_cod_data_source_file ja047503fsi20040429_013312_1.cif
_cod_data_source_block 6
_cod_original_cell_volume 4006.0(19)
_cod_database_code 4112748

loop_
_symmetry_equiv_pos_as_xyz
'x, y, z'
'-x+1/2, -y, z+1/2'
'x+1/2, -y+1/2, -z'
'-x, y+1/2, -z+1/2'
'-x, -y, -z'
'x-1/2, y, -z-1/2'
'-x-1/2, y-1/2, z'
'x, -y-1/2, z-1/2'

loop_
_atom_site_label
_atom_site_type_symbol
_atom_site_fract_x
_atom_site_fract_y
_atom_site_fract_z
_atom_site_U_iso_or_equiv
_atom_site_adp_type
_atom_site_occupancy
_atom_site_symmetry_multiplicity
_atom_site_calc_flag
_atom_site_refinement_flags
Rh1 Rh 0.759906(10) 0.031267(11) 0.099370(9) 0.02383(6) Uani 1 1 d .
Cl1 Cl 0.82059(4) 0.00483(5) 0.22693(3) 0.03925(15) Uani 1 1 d .
N1 N 0.60243(11) 0.11343(11) 0.16821(11) 0.0243(4) Uani 1 1 d .
C1 C 0.63641(13) 0.03889(13) 0.14805(12) 0.0230(4) Uani 1 1 d .
C2 C 0.58605(14) -0.04596(13) 0.16466(13) 0.0252(4) Uani 1 1 d .
C3 C 0.64445(17) -0.12190(16) 0.13898(17) 0.0401(6) Uani 1 1 d .
H3A H 0.7007 -0.1190 0.1654 0.060 Uiso 1 1 calc R
H3B H 0.6538 -0.1194 0.0833 0.060 Uiso 1 1 calc R
H3C H 0.6153 -0.1746 0.1522 0.060 Uiso 1 1 calc R
C4 C 0.57349(17) -0.05601(16) 0.25393(14) 0.0358(5) Uani 1 1 d .
H4A H 0.6287 -0.0445 0.2801 0.054 Uiso 1 1 calc R
H4B H 0.5548 -0.1134 0.2655 0.054 Uiso 1 1 calc R
H4C H 0.5291 -0.0164 0.2718 0.054 Uiso 1 1 calc R
C5 C 0.49757(16) -0.05621(17) 0.11939(15) 0.0344(5) Uani 1 1 d .
H5A H 0.4777 -0.1145 0.1231 0.052 Uiso 1 1 calc R
H5B H 0.5065 -0.0415 0.0653 0.052 Uiso 1 1 calc R
H5C H 0.4536 -0.0190 0.1418 0.052 Uiso 1 1 calc R
C6 C 0.66375(16) 0.18991(15) 0.16522(15) 0.0323(5) Uani 1 1 d .
C7 C 0.7025(2) 0.21067(17) 0.24595(18) 0.0455(6) Uani 1 1 d .
H7A H 0.6595 0.2419 0.2761 0.068 Uiso 1 1 calc R
H7B H 0.7551 0.2447 0.2398 0.068 Uiso 1 1 calc R
H7C H 0.7171 0.1584 0.2726 0.068 Uiso 1 1 calc R
C8 C 0.62577(19) 0.26804(17) 0.12423(19) 0.0464(7) Uani 1 1 d .
H8A H 0.6022 0.2516 0.0741 0.070 Uiso 1 1 calc R
H8B H 0.6718 0.3098 0.1169 0.070 Uiso 1 1 calc R
H8C H 0.5792 0.2922 0.1557 0.070 Uiso 1 1 calc R
C9 C 0.50821(14) 0.12685(15) 0.19464(14) 0.0309(5) Uani 1 1 d .
H9 H 0.4851 0.0699 0.2077 0.037 Uiso 1 1 calc R
C10 C 0.49903(19) 0.18029(18) 0.26900(17) 0.0448(6) Uani 1 1 d .
H10A H 0.5364 0.1569 0.3093 0.067 Uiso 1 1 calc R
H10B H 0.4383 0.1794 0.2863 0.067 Uiso 1 1 calc R
H10C H 0.5166 0.2382 0.2583 0.067 Uiso 1 1 calc R
C11 C 0.44922(17) 0.16084(19) 0.12871(18) 0.0470(7) Uani 1 1 d .
H11A H 0.4573 0.2216 0.1238 0.070 Uiso 1 1 calc R
H11B H 0.3882 0.1488 0.1406 0.070 Uiso 1 1 calc R
H11C H 0.4651 0.1335 0.0802 0.070 Uiso 1 1 calc R
C12 C 0.70811(17) 0.0049(2) -0.01308(14) 0.0396(6) Uani 1 1 d .
H12 H 0.6587 -0.0179 0.0121 0.048 Uiso 1 1 calc R
C13 C 0.72099(18) 0.0926(2) -0.00606(15) 0.0437(6) Uani 1 1 d .
H13 H 0.6812 0.1238 0.0244 0.052 Uiso 1 1 calc R
C14 C 0.7968(2) 0.1402(2) -0.0457(2) 0.0665(10) Uani 1 1 d .
H14A H 0.8068 0.1148 -0.0968 0.080 Uiso 1 1 calc R
H14B H 0.7785 0.1991 -0.0541 0.080 Uiso 1 1 calc R
C15 C 0.8824(2) 0.1406(2) -0.0020(2) 0.0631(9) Uani 1 1 d .
H15A H 0.8881 0.1949 0.0253 0.076 Uiso 1 1 calc R
H15B H 0.9307 0.1369 -0.0395 0.076 Uiso 1 1 calc R
C16 C 0.89253(16) 0.06962(18) 0.05664(16) 0.0402(6) Uani 1 1 d .
H16 H 0.9059 0.0851 0.1080 0.048 Uiso 1 1 calc R
C17 C 0.88384(15) -0.01592(17) 0.04130(15) 0.0348(5) Uani 1 1 d .
H17 H 0.8907 -0.0544 0.0825 0.042 Uiso 1 1 calc R
C18 C 0.8637(2) -0.0508(2) -0.03919(17) 0.0503(7) Uani 1 1 d .
H18A H 0.8916 -0.0141 -0.0780 0.060 Uiso 1 1 calc R
H18B H 0.8902 -0.1072 -0.0439 0.060 Uiso 1 1 calc R
C19 C 0.7665(2) -0.0574(3) -0.05761(19) 0.0571(8) Uani 1 1 d .
H19A H 0.7468 -0.1152 -0.0460 0.069 Uiso 1 1 calc R
H19B H 0.7582 -0.0479 -0.1134 0.069 Uiso 1 1 calc R
H6 H 0.712(2) 0.171(2) 0.1371(18) 0.047(8) Uiso 1 1 d .

loop_
_atom_site_aniso_label
_atom_site_aniso_U_11
_atom_site_aniso_U_22
_atom_site_aniso_U_33
_atom_site_aniso_U_23
_atom_site_aniso_U_13
_atom_site_aniso_U_12
Rh1 0.01643(9) 0.03233(10) 0.02273(9) 0.00282(6) 0.00027(5) -0.00019(6)
Cl1 0.0278(3) 0.0601(4) 0.0299(3) 0.0051(3) -0.0077(2) 0.0004(3)
N1 0.0187(8) 0.0246(9) 0.0294(9) 0.0039(7) 0.0007(7) -0.0010(7)
C1 0.0192(9) 0.0285(11) 0.0212(9) 0.0034(8) -0.0023(7) -0.0008(8)
C2 0.0207(10) 0.0245(11) 0.0305(11) 0.0017(8) 0.0007(8) -0.0008(8)
C3 0.0342(13) 0.0256(12) 0.0603(17) 0.0013(11) 0.0062(12) 0.0023(9)
C4 0.0389(13) 0.0353(12) 0.0333(12) 0.0109(10) -0.0015(10) -0.0046(10)
C5 0.0254(11) 0.0387(13) 0.0390(13) -0.0033(10) -0.0046(9) -0.0059(9)
C6 0.0272(11) 0.0272(11) 0.0425(13) 0.0049(10) 0.0006(10) -0.0046(9)
C7 0.0422(15) 0.0401(14) 0.0542(16) -0.0032(12) -0.0080(13) -0.0091(12)
C8 0.0426(15) 0.0298(13) 0.0666(18) 0.0140(12) 0.0011(13) -0.0064(11)
C9 0.0210(10) 0.0282(11) 0.0434(13) 0.0038(10) 0.0077(9) 0.0033(8)
C10 0.0449(15) 0.0354(13) 0.0540(16) -0.0038(12) 0.0173(12) 0.0025(11)
C11 0.0273(12) 0.0480(16) 0.0655(18) 0.0130(14) -0.0058(12) 0.0057(11)
C12 0.0268(12) 0.0675(17) 0.0246(11) -0.0003(11) -0.0039(9) 0.0011(12)
C13 0.0397(14) 0.0617(18) 0.0298(12) 0.0141(12) 0.0012(10) 0.0102(13)
C14 0.068(2) 0.075(2) 0.0559(19) 0.0349(17) 0.0143(17) 0.0038(18)
C15 0.0480(18) 0.056(2) 0.086(2) 0.0195(18) 0.0211(17) -0.0091(15)
C16 0.0239(11) 0.0495(15) 0.0473(15) 0.0010(12) 0.0089(10) -0.0075(10)
C17 0.0219(11) 0.0470(15) 0.0355(12) 0.0014(10) 0.0062(9) 0.0007(9)
C18 0.0427(16) 0.066(2) 0.0424(15) -0.0111(14) 0.0047(12) 0.0112(14)
C19 0.0465(17) 0.084(2) 0.0410(16) -0.0214(16) -0.0040(13) 0.0065(16)

loop_
_atom_type_symbol
_atom_type_description
_atom_type_scat_dispersion_real
_atom_type_scat_dispersion_imag
_atom_type_scat_source
C C 0.0033 0.0016 'International Tables Vol C Tables 4.2.6.8 and 6.1.1.4'
H H 0.0000 0.0000 'International Tables Vol C Tables 4.2.6.8 and 6.1.1.4'
N N 0.0061 0.0033 'International Tables Vol C Tables 4.2.6.8 and 6.1.1.4'
Cl Cl 0.1484 0.1585 'International Tables Vol C Tables 4.2.6.8 and 6.1.1.4'
Rh Rh -1.1178 0.9187 'International Tables Vol C Tables 4.2.6.8 and 6.1.1.4'

loop_
_geom_angle_atom_site_label_1
_geom_angle_atom_site_label_2
_geom_angle_atom_site_label_3
_geom_angle
C1 Rh1 C12 92.52(9)
C1 Rh1 C13 93.81(9)
C12 Rh1 C13 38.35(12)
C1 Rh1 C16 160.51(10)
C12 Rh1 C16 95.03(11)
C13 Rh1 C16 81.24(11)
C1 Rh1 C17 163.66(9)
C12 Rh1 C17 80.92(10)
C13 Rh1 C17 90.26(10)
C16 Rh1 C17 35.83(10)
C1 Rh1 Cl1 89.34(6)
C12 Rh1 Cl1 158.80(9)
C13 Rh1 Cl1 162.46(9)
C16 Rh1 Cl1 90.07(8)
C17 Rh1 Cl1 91.52(7)
C1 N1 C9 124.60(18)
C1 N1 C6 116.92(18)
C9 N1 C6 118.47(18)
N1 C1 C2 121.14(18)
N1 C1 Rh1 120.78(15)
C2 C1 Rh1 118.00(14)
C3 C2 C4 105.8(2)
C3 C2 C5 105.67(19)
C4 C2 C5 112.09(19)
C3 C2 C1 109.07(18)
C4 C2 C1 109.08(18)
C5 C2 C1 114.68(18)
C2 C3 H3A 109.5
C2 C3 H3B 109.5
H3A C3 H3B 109.5
C2 C3 H3C 109.5
H3A C3 H3C 109.5
H3B C3 H3C 109.5
C2 C4 H4A 109.5
C2 C4 H4B 109.5
H4A C4 H4B 109.5
C2 C4 H4C 109.5
H4A C4 H4C 109.5
H4B C4 H4C 109.5
C2 C5 H5A 109.5
C2 C5 H5B 109.5
H5A C5 H5B 109.5
C2 C5 H5C 109.5
H5A C5 H5C 109.5
H5B C5 H5C 109.5
N1 C6 C8 114.9(2)
N1 C6 C7 111.7(2)
C8 C6 C7 112.8(2)
N1 C6 H6 104(2)
C8 C6 H6 108.4(19)
C7 C6 H6 103.5(19)
C6 C7 H7A 109.5
C6 C7 H7B 109.5
H7A C7 H7B 109.5
C6 C7 H7C 109.5
H7A C7 H7C 109.5
H7B C7 H7C 109.5
C6 C8 H8A 109.5
C6 C8 H8B 109.5
H8A C8 H8B 109.5
C6 C8 H8C 109.5
H8A C8 H8C 109.5
H8B C8 H8C 109.5
N1 C9 C10 114.3(2)
N1 C9 C11 112.1(2)
C10 C9 C11 111.6(2)
N1 C9 H9 106.0
C10 C9 H9 106.0
C11 C9 H9 106.0
C9 C10 H10A 109.5
C9 C10 H10B 109.5
H10A C10 H10B 109.5
C9 C10 H10C 109.5
H10A C10 H10C 109.5
H10B C10 H10C 109.5
C9 C11 H11A 109.5
C9 C11 H11B 109.5
H11A C11 H11B 109.5
C9 C11 H11C 109.5
H11A C11 H11C 109.5
H11B C11 H11C 109.5
C13 C12 C19 126.6(3)
C13 C12 Rh1 71.19(14)
C19 C12 Rh1 111.48(18)
C13 C12 H12 116.7
C19 C12 H12 116.7
Rh1 C12 H12 87.2
C12 C13 C14 123.3(3)
C12 C13 Rh1 70.46(14)
C14 C13 Rh1 113.0(2)
C12 C13 H13 118.3
C14 C13 H13 118.3
Rh1 C13 H13 86.6
C15 C14 C13 115.5(2)
C15 C14 H14A 108.4
C13 C14 H14A 108.4
C15 C14 H14B 108.4
C13 C14 H14B 108.4
H14A C14 H14B 107.5
C14 C15 C16 114.7(3)
C14 C15 H15A 108.6
C16 C15 H15A 108.6
C14 C15 H15B 108.6
C16 C15 H15B 108.6
H15A C15 H15B 107.6
C17 C16 C15 125.8(3)
C17 C16 Rh1 73.24(14)
C15 C16 Rh1 109.18(18)
C17 C16 H16 117.1
C15 C16 H16 117.1
Rh1 C16 H16 87.5
C16 C17 C18 123.1(3)
C16 C17 Rh1 70.93(14)
C18 C17 Rh1 110.75(17)
C16 C17 H17 118.4
C18 C17 H17 118.4
Rh1 C17 H17 88.3
C19 C18 C17 114.3(2)
C19 C18 H18A 108.7
C17 C18 H18A 108.7
C19 C18 H18B 108.7
C17 C18 H18B 108.7
H18A C18 H18B 107.6
C18 C19 C12 114.6(3)
C18 C19 H19A 108.6
C12 C19 H19A 108.6
C18 C19 H19B 108.6
C12 C19 H19B 108.6
H19A C19 H19B 107.6

loop_
_geom_bond_atom_site_label_1
_geom_bond_atom_site_label_2
_geom_bond_distance
Rh1 C1 2.039(2)
Rh1 C12 2.109(2)
Rh1 C13 2.119(2)
Rh1 C16 2.208(2)
Rh1 C17 2.237(2)
Rh1 Cl1 2.3936(8)
N1 C1 1.317(3)
N1 C9 1.503(3)
N1 C6 1.510(3)
C1 C2 1.553(3)
C2 C3 1.540(3)
C2 C4 1.541(3)
C2 C5 1.548(3)
C3 H3A 0.9600
C3 H3B 0.9600
C3 H3C 0.9600
C4 H4A 0.9600
C4 H4B 0.9600
C4 H4C 0.9600
C5 H5A 0.9600
C5 H5B 0.9600
C5 H5C 0.9600
C6 C8 1.518(4)
C6 C7 1.529(4)
C6 H6 0.92(3)
C7 H7A 0.9600
C7 H7B 0.9600
C7 H7C 0.9600
C8 H8A 0.9600
C8 H8B 0.9600
C8 H8C 0.9600
C9 C10 1.524(4)
C9 C11 1.527(3)
C9 H9 0.9800
C10 H10A 0.9600
C10 H10B 0.9600
C10 H10C 0.9600
C11 H11A 0.9600
C11 H11B 0.9600
C11 H11C 0.9600
C12 C13 1.389(4)
C12 C19 1.515(4)
C12 H12 0.9300
C13 C14 1.520(4)
C13 H13 0.9300
C14 C15 1.489(5)
C14 H14A 0.9700
C14 H14B 0.9700
C15 C16 1.500(4)
C15 H15A 0.9700
C15 H15B 0.9700
C16 C17 1.367(4)
C16 H16 0.9300
C17 C18 1.506(4)
C17 H17 0.9300
C18 C19 1.501(4)
C18 H18A 0.9700
C18 H18B 0.9700
C19 H19A 0.9700
C19 H19B 0.9700
